data_4063045
loop_
_publ_author_name
'Koshevoy, Igor O.'
'Tunik, Sergey P.'
'Po\"e, Anthony J.'
'Lough, Alan'
'Pursiainen, Jouni'
'Piril\"a, P\"aivi'

_publ_section_title
;
A chiral bis(oxazoline) phosphine with a rigid backbone: ligand synthesis and
characterization of products obtained in highly diastereoselective reactions
with a rhodium(I) complex and a tetrahedral "RhRu~3~" cluster
;
_journal_issue 11
_journal_name_full Organometallics
_journal_page_first 2641
_journal_page_last 2650
_journal_paper_doi 10.1021/om0498450
_journal_volume 23
_journal_year 2004
_chemical_absolute_configuration rmad
_chemical_formula_moiety 'C38 H39 Cl3 N4 O2 P Rh S, C H2 Cl2'
_chemical_formula_sum 'C39 H41 Cl5 N4 O2 P Rh S'
_chemical_formula_weight 940.95
_space_group_IT_number 4
_symmetry_cell_setting monoclinic
_symmetry_space_group_name_Hall 'P 2yb'
_symmetry_space_group_name_H-M 'P 1 21 1'
_cell_angle_alpha 90.00
_cell_angle_beta 90.5678(12)
_cell_angle_gamma 90.00
_cell_formula_units_Z 2
_cell_length_a 13.0617(2)
_cell_length_b 11.3621(2)
_cell_length_c 13.6659(2)
_cell_measurement_temperature 150(1)
_cell_volume 2028.08(6)
_diffrn_ambient_temperature 150(1)
_exptl_crystal_density_diffrn 1.541
_cod_depositor_comments
;
The following automatic conversions were performed:
'_symmetry_cell_setting' value 'Monoclinic' changed to 'monoclinic'
according to '/home/saulius/struct/CIF-dictionaries/cif_core.dic'
dictionary named 'cif_core.dic' version 2.4.1 from 2010-06-29.

Automatic conversion script
Id: cif_fix_enum 1527 2010-12-29 10:47:43Z saulius 
;
_cod_original_sg_symbol_H-M 'P 21'
_cod_database_code 4063045

loop_
_symmetry_equiv_pos_as_xyz
'x, y, z'
'-x, y+1/2, -z'

loop_
_atom_site_label
_atom_site_type_symbol
_atom_site_fract_x
_atom_site_fract_y
_atom_site_fract_z
_atom_site_U_iso_or_equiv
_atom_site_adp_type
_atom_site_occupancy
_atom_site_symmetry_multiplicity
_atom_site_calc_flag
_atom_site_refinement_flags
_atom_site_disorder_assembly
_atom_site_disorder_group
Rh1 Rh 0.755648(15) 0.799044(19) 0.047033(14) 0.01413(6) Uani 1 1 d . . .
S1 S 0.93774(7) 0.49593(8) 0.12490(6) 0.02724(19) Uani 1 1 d . . .
P1 P 0.78705(5) 0.69252(7) 0.17486(5) 0.01359(15) Uani 1 1 d . . .
O1 O 0.60390(17) 0.4888(2) -0.04544(14) 0.0207(5) Uani 1 1 d . . .
O2 O 0.86614(18) 1.0641(2) 0.24068(16) 0.0246(5) Uani 1 1 d . . .
N1 N 0.70525(19) 0.6472(2) -0.02305(17) 0.0176(5) Uani 1 1 d . . .
N2 N 0.79962(19) 0.9497(2) 0.12204(18) 0.0174(5) Uani 1 1 d . . .
N3 N 0.69381(18) 0.5908(2) 0.19224(17) 0.0142(5) Uani 1 1 d . . .
N4 N 0.77400(19) 0.7662(2) 0.28113(17) 0.0157(5) Uani 1 1 d . . .
C1 C 0.9025(2) 0.6144(3) 0.1950(2) 0.0180(6) Uani 1 1 d . . .
C2 C 0.9745(2) 0.6376(3) 0.2676(2) 0.0267(8) Uani 1 1 d . . .
H2A H 0.9703 0.7013 0.3124 0.032 Uiso 1 1 calc R . .
C3 C 1.0552(3) 0.5541(4) 0.2665(3) 0.0331(8) Uani 1 1 d . . .
H3A H 1.1111 0.5548 0.3114 0.040 Uiso 1 1 calc R . .
C4 C 1.0436(3) 0.4729(3) 0.1941(3) 0.0312(8) Uani 1 1 d . . .
H4 H 1.0901 0.4100 0.1836 0.037 Uiso 1 1 calc R . .
C5 C 0.6516(2) 0.5642(3) 0.0156(2) 0.0164(6) Uani 1 1 d . . .
C6 C 0.6232(3) 0.5326(3) -0.1445(2) 0.0238(7) Uani 1 1 d . . .
H6A H 0.5596 0.5639 -0.1746 0.029 Uiso 1 1 calc R . .
H6B H 0.6501 0.4690 -0.1866 0.029 Uiso 1 1 calc R . .
C7 C 0.7025(2) 0.6300(3) -0.1317(2) 0.0205(7) Uani 1 1 d . . .
H7A H 0.6751 0.7034 -0.1628 0.025 Uiso 1 1 calc R . .
C8 C 0.8092(3) 0.6057(3) -0.1725(2) 0.0277(8) Uani 1 1 d . . .
H8A H 0.8569 0.6660 -0.1443 0.033 Uiso 1 1 calc R . .
C9 C 0.8508(3) 0.4845(4) -0.1445(3) 0.0408(9) Uani 1 1 d . . .
H9A H 0.9190 0.4742 -0.1723 0.061 Uiso 1 1 calc R . .
H9B H 0.8048 0.4235 -0.1702 0.061 Uiso 1 1 calc R . .
H9C H 0.8551 0.4781 -0.0731 0.061 Uiso 1 1 calc R . .
C10 C 0.8082(4) 0.6215(5) -0.2830(3) 0.0523(12) Uani 1 1 d . . .
H10A H 0.8766 0.6052 -0.3086 0.078 Uiso 1 1 calc R . .
H10B H 0.7887 0.7026 -0.2991 0.078 Uiso 1 1 calc R . .
H10C H 0.7588 0.5669 -0.3125 0.078 Uiso 1 1 calc R . .
C11 C 0.8224(2) 0.9619(3) 0.2137(2) 0.0195(6) Uani 1 1 d . . .
C12 C 0.8895(3) 1.1256(3) 0.1490(3) 0.0281(8) Uani 1 1 d . . .
H12A H 0.9627 1.1172 0.1324 0.034 Uiso 1 1 calc R . .
H12B H 0.8725 1.2103 0.1537 0.034 Uiso 1 1 calc R . .
C13 C 0.8212(2) 1.0641(3) 0.0735(2) 0.0218(7) Uani 1 1 d . . .
H13A H 0.8602 1.0505 0.0119 0.026 Uiso 1 1 calc R . .
C14 C 0.7214(3) 1.1315(3) 0.0503(3) 0.0280(7) Uani 1 1 d . . .
H14A H 0.6766 1.0785 0.0102 0.034 Uiso 1 1 calc R . .
C15 C 0.6616(3) 1.1665(4) 0.1411(3) 0.0383(9) Uani 1 1 d . . .
H15A H 0.6464 1.0961 0.1798 0.058 Uiso 1 1 calc R . .
H15B H 0.5974 1.2047 0.1212 0.058 Uiso 1 1 calc R . .
H15C H 0.7026 1.2213 0.1807 0.058 Uiso 1 1 calc R . .
C16 C 0.7471(3) 1.2394(4) -0.0128(3) 0.0430(10) Uani 1 1 d . . .
H16A H 0.6841 1.2831 -0.0277 0.064 Uiso 1 1 calc R . .
H16B H 0.7785 1.2134 -0.0740 0.064 Uiso 1 1 calc R . .
H16C H 0.7950 1.2904 0.0230 0.064 Uiso 1 1 calc R . .
C17 C 0.6029(2) 0.8320(3) 0.0772(2) 0.0214(7) Uani 1 1 d . . .
H17A H 0.5877 0.9126 0.0537 0.026 Uiso 1 1 calc R . .
H17B H 0.5617 0.7775 0.0362 0.026 Uiso 1 1 calc R . .
C18 C 0.8028(2) 0.8828(3) 0.2949(2) 0.0174(6) Uani 1 1 d . . .
C19 C 0.7942(3) 0.9076(3) 0.3928(2) 0.0237(7) Uani 1 1 d . . .
H19A H 0.8094 0.9807 0.4235 0.028 Uiso 1 1 calc R . .
C20 C 0.7586(2) 0.8045(4) 0.43959(19) 0.0227(6) Uani 1 1 d . . .
H20A H 0.7454 0.7966 0.5075 0.027 Uiso 1 1 calc R . .
C21 C 0.7462(2) 0.7185(3) 0.3708(2) 0.0174(6) Uani 1 1 d . . .
C22 C 0.7078(2) 0.5919(3) 0.3780(2) 0.0169(6) Uani 1 1 d . . .
C23 C 0.6567(2) 0.5542(3) 0.2823(2) 0.0172(6) Uani 1 1 d . . .
C24 C 0.5756(2) 0.4813(3) 0.2643(2) 0.0206(6) Uani 1 1 d . . .
H24A H 0.5353 0.4433 0.3124 0.025 Uiso 1 1 calc R . .
C25 C 0.5616(2) 0.4721(3) 0.1619(2) 0.0202(6) Uani 1 1 d . . .
H25A H 0.5112 0.4260 0.1291 0.024 Uiso 1 1 calc R . .
C26 C 0.6336(2) 0.5412(3) 0.1189(2) 0.0158(6) Uani 1 1 d . . .
C27 C 0.6250(2) 0.5866(3) 0.4584(2) 0.0197(6) Uani 1 1 d . . .
C28 C 0.5506(3) 0.6732(3) 0.4631(2) 0.0285(8) Uani 1 1 d . . .
H28A H 0.5514 0.7362 0.4174 0.034 Uiso 1 1 calc R . .
C29 C 0.4746(3) 0.6692(4) 0.5339(3) 0.0354(9) Uani 1 1 d . . .
H29A H 0.4249 0.7301 0.5373 0.043 Uiso 1 1 calc R . .
C30 C 0.4718(3) 0.5761(4) 0.5993(3) 0.0352(9) Uani 1 1 d . . .
H30A H 0.4201 0.5726 0.6476 0.042 Uiso 1 1 calc R . .
C31 C 0.5445(3) 0.4887(3) 0.5938(2) 0.0310(8) Uani 1 1 d . . .
H31A H 0.5423 0.4243 0.6381 0.037 Uiso 1 1 calc R . .
C32 C 0.6208(3) 0.4938(3) 0.5243(2) 0.0256(7) Uani 1 1 d . . .
H32A H 0.6707 0.4332 0.5218 0.031 Uiso 1 1 calc R . .
C33 C 0.7978(2) 0.5073(3) 0.4047(2) 0.0201(6) Uani 1 1 d . . .
C34 C 0.8658(3) 0.5379(3) 0.4799(2) 0.0264(7) Uani 1 1 d . . .
H34A H 0.8598 0.6125 0.5106 0.032 Uiso 1 1 calc R . .
C35 C 0.9417(3) 0.4608(4) 0.5104(3) 0.0351(9) Uani 1 1 d . . .
H35A H 0.9872 0.4828 0.5619 0.042 Uiso 1 1 calc R . .
C36 C 0.9518(3) 0.3522(4) 0.4664(3) 0.0425(10) Uani 1 1 d . . .
H36A H 1.0037 0.2993 0.4878 0.051 Uiso 1 1 calc R . .
C37 C 0.8859(3) 0.3207(4) 0.3908(3) 0.0429(10) Uani 1 1 d . . .
H37A H 0.8928 0.2464 0.3597 0.051 Uiso 1 1 calc R . .
C38 C 0.8093(3) 0.3987(3) 0.3607(3) 0.0306(8) Uani 1 1 d . . .
H38A H 0.7642 0.3767 0.3089 0.037 Uiso 1 1 calc R . .
C39 C 0.3307(3) 0.6146(4) 0.2856(3) 0.0402(9) Uani 1 1 d . . .
H39A H 0.2968 0.5926 0.2231 0.048 Uiso 1 1 calc R . .
H39B H 0.4041 0.6281 0.2724 0.048 Uiso 1 1 calc R . .
Cl4 Cl 0.27570(10) 0.74601(10) 0.32971(9) 0.0533(3) Uani 1 1 d . . .
Cl5 Cl 0.31849(8) 0.49813(10) 0.36930(7) 0.0419(2) Uani 1 1 d . . .
Cl1 Cl 0.93844(5) 0.78362(8) 0.00289(5) 0.02133(16) Uani 1 1 d . . .
Cl2 Cl 0.71696(6) 0.90644(7) -0.10239(5) 0.02186(16) Uani 1 1 d . . .
Cl3 Cl 0.55510(6) 0.82143(8) 0.19964(6) 0.0331(2) Uani 1 1 d . . .

loop_
_atom_site_aniso_label
_atom_site_aniso_U_11
_atom_site_aniso_U_22
_atom_site_aniso_U_33
_atom_site_aniso_U_23
_atom_site_aniso_U_13
_atom_site_aniso_U_12
Rh1 0.01521(10) 0.01315(11) 0.01407(10) 0.00022(10) 0.00181(7) -0.00028(10)
S1 0.0296(4) 0.0240(5) 0.0281(4) -0.0051(3) -0.0007(3) 0.0088(3)
P1 0.0144(3) 0.0129(4) 0.0134(4) -0.0010(3) 0.0010(3) -0.0007(3)
O1 0.0274(12) 0.0198(12) 0.0150(10) -0.0005(9) -0.0053(8) -0.0081(9)
O2 0.0311(12) 0.0190(13) 0.0237(12) -0.0023(9) 0.0018(9) -0.0090(10)
N1 0.0183(13) 0.0206(14) 0.0137(12) -0.0003(10) 0.0001(10) -0.0005(10)
N2 0.0211(13) 0.0119(13) 0.0193(13) 0.0017(10) 0.0035(10) 0.0002(10)
N3 0.0155(12) 0.0134(13) 0.0135(12) 0.0014(9) 0.0009(9) 0.0001(9)
N4 0.0190(12) 0.0146(15) 0.0135(11) 0.0000(9) 0.0038(9) -0.0002(9)
C1 0.0165(14) 0.0183(16) 0.0191(15) -0.0025(12) 0.0021(11) 0.0020(12)
C2 0.0225(16) 0.037(2) 0.0206(16) -0.0084(14) -0.0057(13) 0.0091(14)
C3 0.0209(17) 0.042(2) 0.037(2) -0.0036(17) -0.0080(14) 0.0064(16)
C4 0.0248(17) 0.034(2) 0.0351(19) 0.0001(16) 0.0055(14) 0.0112(15)
C5 0.0150(14) 0.0172(16) 0.0169(14) -0.0048(11) -0.0005(11) 0.0008(11)
C6 0.0296(17) 0.0284(19) 0.0133(15) -0.0023(13) -0.0010(12) -0.0050(14)
C7 0.0275(17) 0.0194(17) 0.0148(15) -0.0028(12) -0.0027(12) -0.0032(13)
C8 0.0319(18) 0.031(2) 0.0199(16) -0.0078(14) 0.0064(13) -0.0122(15)
C9 0.035(2) 0.042(3) 0.046(2) -0.0112(19) 0.0057(17) 0.0033(18)
C10 0.062(3) 0.073(3) 0.022(2) -0.001(2) 0.0134(18) -0.013(2)
C11 0.0208(16) 0.0152(16) 0.0225(15) -0.0025(13) 0.0018(12) -0.0034(12)
C12 0.0316(19) 0.0218(19) 0.0311(19) 0.0008(14) 0.0052(15) -0.0091(15)
C13 0.0287(17) 0.0139(16) 0.0231(16) 0.0030(12) 0.0075(13) -0.0028(13)
C14 0.0322(19) 0.0181(18) 0.0337(19) -0.0006(14) -0.0004(14) 0.0044(14)
C15 0.039(2) 0.031(2) 0.045(2) -0.0037(17) 0.0067(17) 0.0114(17)
C16 0.056(3) 0.024(2) 0.049(2) 0.0132(18) -0.006(2) 0.0008(19)
C17 0.0188(14) 0.0261(19) 0.0191(15) -0.0008(11) -0.0013(11) 0.0055(12)
C18 0.0168(14) 0.0120(15) 0.0234(15) -0.0025(12) -0.0026(12) 0.0000(11)
C19 0.0328(18) 0.0185(17) 0.0199(16) -0.0060(13) 0.0029(13) -0.0007(14)
C20 0.0309(15) 0.0232(16) 0.0140(12) -0.0029(15) 0.0026(10) -0.0021(17)
C21 0.0194(15) 0.0170(16) 0.0159(15) 0.0026(11) 0.0019(11) 0.0009(12)
C22 0.0197(14) 0.0165(16) 0.0144(14) 0.0005(11) 0.0023(11) 0.0013(12)
C23 0.0202(15) 0.0163(16) 0.0153(14) 0.0021(12) 0.0013(11) 0.0031(12)
C24 0.0190(15) 0.0208(17) 0.0221(16) 0.0034(13) 0.0012(12) -0.0042(12)
C25 0.0213(15) 0.0161(16) 0.0231(15) -0.0017(12) 0.0002(12) -0.0034(12)
C26 0.0155(13) 0.0171(15) 0.0148(14) -0.0016(11) -0.0011(11) 0.0009(11)
C27 0.0207(15) 0.0239(17) 0.0145(14) 0.0016(12) 0.0020(11) -0.0028(13)
C28 0.0293(18) 0.034(2) 0.0227(17) 0.0055(14) 0.0068(14) 0.0052(15)
C29 0.0288(18) 0.046(3) 0.032(2) -0.0019(17) 0.0093(15) 0.0061(17)
C30 0.0314(19) 0.054(3) 0.0207(17) -0.0018(16) 0.0107(14) -0.0100(17)
C31 0.037(2) 0.035(2) 0.0213(16) 0.0086(15) 0.0026(14) -0.0121(16)
C32 0.0287(17) 0.0257(19) 0.0225(16) 0.0000(13) -0.0006(13) -0.0020(14)
C33 0.0210(15) 0.0222(17) 0.0170(14) 0.0030(12) 0.0006(12) 0.0032(13)
C34 0.0283(17) 0.0290(19) 0.0218(16) -0.0021(14) -0.0022(13) 0.0043(14)
C35 0.035(2) 0.044(2) 0.0261(18) -0.0027(16) -0.0084(15) 0.0148(17)
C36 0.047(2) 0.044(3) 0.035(2) -0.0005(18) -0.0055(17) 0.025(2)
C37 0.057(2) 0.035(3) 0.036(2) -0.0054(16) -0.0099(17) 0.021(2)
C38 0.042(2) 0.0231(19) 0.0263(17) -0.0025(14) -0.0070(15) 0.0075(16)
C39 0.051(2) 0.029(2) 0.041(2) -0.0032(17) 0.0078(18) 0.0019(18)
Cl4 0.0651(7) 0.0336(6) 0.0608(7) -0.0143(5) -0.0104(6) 0.0056(5)
Cl5 0.0387(5) 0.0415(6) 0.0455(6) 0.0115(4) 0.0002(4) -0.0029(4)
Cl1 0.0173(3) 0.0246(5) 0.0222(3) -0.0004(3) 0.0046(2) -0.0009(3)
Cl2 0.0261(4) 0.0200(4) 0.0195(4) 0.0054(3) 0.0014(3) 0.0000(3)
Cl3 0.0285(4) 0.0446(6) 0.0264(4) 0.0103(4) 0.0120(3) 0.0178(4)

loop_
_geom_bond_atom_site_label_1
_geom_bond_atom_site_label_2
_geom_bond_distance
_geom_bond_site_symmetry_2
_geom_bond_publ_flag
Rh1 N2 2.073(3) . ?
Rh1 C17 2.075(3) . ?
Rh1 N1 2.077(3) . ?
Rh1 P1 2.1612(8) . ?
Rh1 Cl2 2.4277(8) . ?
Rh1 Cl1 2.4747(7) . ?
S1 C4 1.688(4) . ?
S1 C1 1.718(3) . ?
P1 N4 1.686(2) . ?
P1 N3 1.698(3) . ?
P1 C1 1.769(3) . ?
O1 C5 1.345(4) . ?
O1 C6 1.467(4) . ?
O2 C11 1.344(4) . ?
O2 C12 1.469(4) . ?
N1 C5 1.292(4) . ?
N1 C7 1.497(4) . ?
N2 C11 1.292(4) . ?
N2 C13 1.487(4) . ?
N3 C26 1.388(4) . ?
N3 C23 1.390(4) . ?
N4 C18 1.390(4) . ?
N4 C21 1.391(4) . ?
C1 C2 1.384(4) . ?
C2 C3 1.418(5) . ?
C3 C4 1.360(5) . ?
C5 C26 1.456(4) . ?
C6 C7 1.524(5) . ?
C7 C8 1.533(5) . ?
C8 C10 1.520(5) . ?
C8 C9 1.527(6) . ?
C11 C18 1.453(4) . ?
C12 C13 1.527(5) . ?
C13 C14 1.542(5) . ?
C14 C15 1.526(5) . ?
C14 C16 1.538(5) . ?
C17 Cl3 1.796(3) . ?
C18 C19 1.372(4) . ?
C19 C20 1.416(5) . ?
C20 C21 1.364(5) . ?
C21 C22 1.527(4) . ?
C22 C23 1.525(4) . ?
C22 C27 1.550(4) . ?
C22 C33 1.558(4) . ?
C23 C24 1.366(4) . ?
C24 C25 1.413(4) . ?
C25 C26 1.363(4) . ?
C27 C28 1.385(5) . ?
C27 C32 1.388(5) . ?
C28 C29 1.395(5) . ?
C29 C30 1.386(6) . ?
C30 C31 1.377(6) . ?
C31 C32 1.384(5) . ?
C33 C38 1.381(5) . ?
C33 C34 1.396(4) . ?
C34 C35 1.385(5) . ?
C35 C36 1.379(6) . ?
C36 C37 1.385(5) . ?
C37 C38 1.396(5) . ?
C39 Cl5 1.758(4) . ?
C39 Cl4 1.765(4) . ?
